data_1563275
loop_
_publ_author_name
'Yan, Zhi-Bo'
'Peng, Meng'
'Chen, Qi-Long'
'Lu, Ka'
'Tu, Yong Qiang'
'Dai, Kun Long'
'Zhang, Fu-Min'
'Zhang, Xiao-Ming'

_publ_section_title
;
 An Effective and Versatile Strategy for the Synthesis of Structurally
 Diverse Heteroarylsilanes via Ir(III)-Catalyzed C&#x2212;H Silylation
;
_journal_name_full 'Chemical Science'
_journal_paper_doi 10.1039/D1SC02344F
_journal_year 2021
_chemical_formula_moiety 'C34 H33 Cl Ir N3'
_chemical_formula_sum 'C34 H33 Cl Ir N3'
_chemical_formula_weight 711.28
_space_group_crystal_system monoclinic
_space_group_IT_number 14
_space_group_name_Hall '-P 2yn'
_space_group_name_H-M_alt 'P 1 21/n 1'
_atom_sites_solution_hydrogens geom
_atom_sites_solution_primary direct
_audit_creation_date 2020-12-21
_audit_creation_method
;
Olex2 1.2
(compiled 2018.05.29 svn.r3508 for OlexSys, GUI svn.r5506)
;
_audit_update_record
;
2021-01-08 deposited with the CCDC.	2021-06-08 downloaded from the CCDC.
;
_cell_angle_alpha 90
_cell_angle_beta 102.7731(15)
_cell_angle_gamma 90
_cell_formula_units_Z 4
_cell_length_a 15.6492(2)
_cell_length_b 11.05361(16)
_cell_length_c 16.4956(2)
_cell_measurement_reflns_used 5812
_cell_measurement_temperature 173.00(10)
_cell_measurement_theta_max 69.8560
_cell_measurement_theta_min 9.0630
_cell_volume 2782.80(7)
_computing_cell_refinement 'CrysAlisPro 1.171.38.43f (Rigaku OD, 2015)'
_computing_data_collection 'CrysAlisPro 1.171.38.43f (Rigaku OD, 2015)'
_computing_data_reduction 'CrysAlisPro 1.171.38.43f (Rigaku OD, 2015)'
_computing_molecular_graphics 'Olex2 (Dolomanov et al., 2009)'
_computing_publication_material 'Olex2 (Dolomanov et al., 2009)'
_computing_structure_refinement 'SHELXL 2018/3 (Sheldrick, 2015)'
_computing_structure_solution 'SHELXS  (Sheldrick, 2008)'
_diffrn_ambient_environment N~2~
_diffrn_ambient_temperature 173.00(10)
_diffrn_detector 'CCD plate'
_diffrn_detector_area_resol_mean 16.0733
_diffrn_detector_type Eos
_diffrn_measured_fraction_theta_full 1.000
_diffrn_measured_fraction_theta_max 1.000
_diffrn_measurement_details
;
List of Runs (angles in degrees, time in seconds):

  # Type    Start    End  Width  t~exp~   \w     \q     \k     \f   Frames
#--------------------------------------------------------------------------
  1  \w     26.00 110.00   1.00    1.00    --   54.00-125.00 120.00   84
  2  \w     38.00 104.00   1.00    2.00    --  108.00 -50.00  60.00   66
  3  \w     99.00 125.00   1.00    2.00    --  108.00 -38.00 -60.00   26
  4  \w     72.00 103.00   1.00    1.00    --   54.00  57.00  30.00   31
  5  \w     37.00  69.00   1.00    1.00    --    0.00  57.00  30.00   32
  6  \w     25.00 123.00   1.00    1.00    --   54.00  77.00-120.00   98
  7  \w     86.00 174.00   1.00    2.00    --  108.00  63.00-150.00   88
  8  \w     55.00  80.00   1.00    2.00    --  108.00 -38.00 -60.00   25
  9  \w     44.00 137.00   1.00    2.00    --  108.00 -77.00-120.00   93
 10  \w     42.00 125.00   1.00    2.00    --  108.00 -38.00-180.00   83
 11  \w     28.00  71.00   1.00    1.00    --   54.00  38.00-120.00   43
 12  \w     -5.00  30.00   1.00    1.00    --    0.00  57.00-180.00   35
 13  \w     37.00 145.00   1.00    2.00    --  108.00 -91.00  90.00  108
 14  \w      8.00  70.00   1.00    1.00    --   54.00 -99.00 -60.00   62
 15  \w    -20.00  29.00   1.00    1.00    --    0.00  57.00  30.00   49
;
_diffrn_measurement_device 'four-circle diffractometer'
_diffrn_measurement_device_type 'SuperNova, Dual, Cu at zero, Eos'
_diffrn_measurement_method '\w scans'
_diffrn_orient_matrix_type 'CrysAlisPro convention (1999,Acta A55,543-557)'
_diffrn_orient_matrix_UB_11 0.0497177000
_diffrn_orient_matrix_UB_12 -0.0750366000
_diffrn_orient_matrix_UB_13 -0.0533638000
_diffrn_orient_matrix_UB_21 0.0690319000
_diffrn_orient_matrix_UB_22 0.1011559000
_diffrn_orient_matrix_UB_23 0.0071820000
_diffrn_orient_matrix_UB_31 0.0542847000
_diffrn_orient_matrix_UB_32 -0.0597440000
_diffrn_orient_matrix_UB_33 0.0792118000
_diffrn_radiation_monochromator mirror
_diffrn_radiation_probe x-ray
_diffrn_radiation_type CuK\a
_diffrn_radiation_wavelength 1.54184
_diffrn_reflns_av_R_equivalents 0.0184
_diffrn_reflns_av_unetI/netI 0.0239
_diffrn_reflns_Laue_measured_fraction_full 1.000
_diffrn_reflns_Laue_measured_fraction_max 1.000
_diffrn_reflns_limit_h_max 18
_diffrn_reflns_limit_h_min -16
_diffrn_reflns_limit_k_max 8
_diffrn_reflns_limit_k_min -13
_diffrn_reflns_limit_l_max 19
_diffrn_reflns_limit_l_min -19
_diffrn_reflns_number 10206
_diffrn_reflns_point_group_measured_fraction_full 1.000
_diffrn_reflns_point_group_measured_fraction_max 1.000
_diffrn_reflns_theta_full 66.589
_diffrn_reflns_theta_max 66.589
_diffrn_reflns_theta_min 3.524
_diffrn_source 'micro-focus sealed X-ray tube'
_diffrn_source_type 'SuperNova (Cu) X-ray Source'
_exptl_absorpt_coefficient_mu 10.383
_exptl_absorpt_correction_T_max 1.00000
_exptl_absorpt_correction_T_min 0.56215
_exptl_absorpt_correction_type multi-scan
_exptl_absorpt_process_details
;
CrysAlisPro 1.171.38.43f (Rigaku Oxford Diffraction, 2015)
Empirical absorption correction using spherical harmonics,
 implemented in SCALE3 ABSPACK scaling algorithm.
;
_exptl_crystal_colour 'clear dark orange'
_exptl_crystal_colour_lustre clear
_exptl_crystal_colour_modifier dark
_exptl_crystal_colour_primary orange
_exptl_crystal_density_diffrn 1.698
_exptl_crystal_description needle
_exptl_crystal_F_000 1408
_exptl_crystal_size_max 0.07
_exptl_crystal_size_mid 0.02
_exptl_crystal_size_min 0.01
_refine_diff_density_max 0.529
_refine_diff_density_min -0.661
_refine_diff_density_rms 0.080
_refine_ls_extinction_method none
_refine_ls_goodness_of_fit_ref 1.049
_refine_ls_hydrogen_treatment constr
_refine_ls_matrix_type full
_refine_ls_number_parameters 353
_refine_ls_number_reflns 4916
_refine_ls_number_restraints 0
_refine_ls_restrained_S_all 1.049
_refine_ls_R_factor_all 0.0202
_refine_ls_R_factor_gt 0.0188
_refine_ls_shift/su_max 0.001
_refine_ls_shift/su_mean 0.000
_refine_ls_structure_factor_coef Fsqd
_refine_ls_weighting_details 'w=1/[\s^2^(Fo^2^)+(0.0270P)^2^+0.1273P] where P=(Fo^2^+2Fc^2^)/3'
_refine_ls_weighting_scheme calc
_refine_ls_wR_factor_gt 0.0470
_refine_ls_wR_factor_ref 0.0480
_reflns_Friedel_coverage 0.000
_reflns_number_gt 4653
_reflns_number_total 4916
_reflns_threshold_expression 'I > 2\s(I)'
_cod_data_source_file d1sc02344f2.cif
_cod_data_source_block yanzhb_1105_3
_cod_database_code 1563275
_shelx_shelxl_version_number 2018/3
_shelx_space_group_comment
;
The symmetry employed for this shelxl refinement is uniquely defined
by the following loop, which should always be used as a source of
symmetry information in preference to the above space-group names.
They are only intended as comments.
;
_shelx_estimated_absorpt_t_max 0.903
_shelx_estimated_absorpt_t_min 0.530
_reflns_odcompleteness_completeness 99.92
_reflns_odcompleteness_iscentric 1
_reflns_odcompleteness_theta 66.97
_olex2_refinement_description
;
1. Others
 Fixed Uiso: H15(0.021) H7(0.021) H14A(0.029) H14B(0.029) H13A(0.033)
 H13B(0.033) H12A(0.026) H12B(0.026) H10A(0.032) H10B(0.032) H9A(0.045)
 H9B(0.045) H8A(0.031) H8B(0.031) H2(0.023) H3(0.028) H4(0.028) H5(0.026)
 H18(0.027) H19(0.036) H20(0.035) H21(0.029) H22(0.025) H24(0.024) H25(0.026)
 H26(0.026) H30(0.03) H31(0.034) H32(0.032) H33(0.027) H34A(0.053) H34B(0.053)
 H34C(0.053)
 Fixed X: H15(-0.147657) H7(-0.0185) H14A(-0.280893) H14B(-0.289747) H13A(-
 0.260739) H13B(-0.321425) H12A(-0.155862) H12B(-0.211054) H10A(-0.148933)
 H10B(-0.193152) H9A(-0.069905) H9B(-0.037095) H8A(0.064329) H8B(0.020818)
 H2(0.199056) H3(0.293831) H4(0.256865) H5(0.123712) H18(-0.163683) H19(-
 0.203775) H20(-0.219218) H21(-0.193614) H22(-0.14675) H24(-0.114389) H25(-
 0.155968) H26(-0.094173) H30(0.081706) H31(0.168018) H32(0.194002)
 H33(0.129495) H34A(0.000093) H34B(0.080004) H34C(-0.004114)
 Fixed Y: H15(0.668043) H7(0.815587) H14A(0.566638) H14B(0.707139)
 H13A(0.591289) H13B(0.704294) H12A(0.719974) H12B(0.831473) H10A(0.947102)
 H10B(0.876356) H9A(0.878939) H9B(0.97948) H8A(0.849455) H8B(0.743047)
 H2(0.393433) H3(0.548242) H4(0.747246) H5(0.79311) H18(0.352559) H19(0.160307)
 H20(0.123012) H21(0.275793) H22(0.464202) H24(0.530909) H25(0.526703)
 H26(0.389459) H30(0.08388) H31(-0.045211) H32(-0.001484) H33(0.16667)
 H34A(0.245711) H34B(0.217634) H34C(0.136436)
 Fixed Z: H15(0.033339) H7(0.230386) H14A(0.064504) H14B(0.047297)
 H13A(0.204414) H13B(0.175559) H12A(0.26342) H12B(0.221409) H10A(0.134355)
 H10B(0.052931) H9A(0.005651) H9B(0.07312) H8A(0.136421) H8B(0.077902)
 H2(0.353601) H3(0.40781) H4(0.375675) H5(0.286383) H18(0.200819) H19(0.147509)
 H20(0.00678) H21(-0.079861) H22(-0.0275) H24(0.315542) H25(0.441547)
 H26(0.541896) H30(0.463159) H31(0.40531) H32(0.275028) H33(0.205544)
 H34A(0.596985) H34B(0.557075) H34C(0.535647)
;
_olex2_date_sample_data_collection 2020-11-05
_olex2_submission_special_instructions 'No special instructions were received'
_oxdiff_exptl_absorpt_empirical_details
;
Empirical correction (ABSPACK) includes:
- Absorption correction using spherical harmonics
- Frame scaling
;
_oxdiff_exptl_absorpt_empirical_full_max 1.576
_oxdiff_exptl_absorpt_empirical_full_min 0.689

loop_
_space_group_symop_operation_xyz
'x, y, z'
'-x+1/2, y+1/2, -z+1/2'
'-x, -y, -z'
'x-1/2, -y-1/2, z-1/2'

loop_
_atom_site_label
_atom_site_type_symbol
_atom_site_fract_x
_atom_site_fract_y
_atom_site_fract_z
_atom_site_U_iso_or_equiv
_atom_site_adp_type
_atom_site_occupancy
_atom_site_site_symmetry_order
_atom_site_calc_flag
_atom_site_refinement_flags_posn
_atom_site_refinement_flags_adp
_atom_site_refinement_flags_occupancy
_atom_site_disorder_assembly
_atom_site_disorder_group
Ir1 Ir 0.01258(2) 0.38335(2) 0.23088(2) 0.01221(5) Uani 1 1 d . . . . .
Cl1 Cl 0.06578(4) 0.34744(6) 0.10511(4) 0.02503(14) Uani 1 1 d . . . . .
N1 N -0.11683(13) 0.5412(2) 0.12605(12) 0.0153(4) Uani 1 1 d . . . . .
N2 N -0.00080(14) 0.6395(2) 0.21299(14) 0.0155(4) Uani 1 1 d . . . . .
N3 N 0.06995(14) 0.22607(19) 0.29080(13) 0.0163(4) Uani 1 1 d . . . . .
C1 C -0.04198(15) 0.5355(2) 0.18473(14) 0.0125(5) Uani 1 1 d . . . . .
C2 C -0.15973(16) 0.6535(2) 0.08833(15) 0.0172(5) Uani 1 1 d . . . . .
H15 H -0.147657 0.668043 0.033339 0.021 Uiso 1 1 calc R U . . .
C3 C -0.13039(17) 0.7611(2) 0.14715(15) 0.0186(5) Uani 1 1 d . . . . .
C4 C -0.03165(17) 0.7592(2) 0.18345(16) 0.0178(5) Uani 1 1 d . . . . .
H7 H -0.018500 0.815587 0.230386 0.021 Uiso 1 1 calc R U . . .
C5 C -0.25818(17) 0.6456(3) 0.08399(17) 0.0244(6) Uani 1 1 d . . . . .
H14A H -0.280893 0.566638 0.064504 0.029 Uiso 1 1 calc R U . . .
H14B H -0.289747 0.707139 0.047297 0.029 Uiso 1 1 calc R U . . .
C6 C -0.26573(18) 0.6670(3) 0.17396(18) 0.0279(6) Uani 1 1 d . . . . .
H13A H -0.260739 0.591289 0.204414 0.033 Uiso 1 1 calc R U . . .
H13B H -0.321425 0.704294 0.175559 0.033 Uiso 1 1 calc R U . . .
C7 C -0.18909(17) 0.7522(2) 0.21120(16) 0.0218(6) Uani 1 1 d . . . . .
H12A H -0.155862 0.719974 0.263420 0.026 Uiso 1 1 calc R U . . .
H12B H -0.211054 0.831473 0.221409 0.026 Uiso 1 1 calc R U . . .
C8 C -0.1419(2) 0.8802(2) 0.09836(19) 0.0270(6) Uani 1 1 d . . . . .
H10A H -0.148933 0.947102 0.134355 0.032 Uiso 1 1 calc R U . . .
H10B H -0.193152 0.876356 0.052931 0.032 Uiso 1 1 calc R U . . .
C9 C -0.0582(2) 0.8969(3) 0.0646(2) 0.0377(8) Uani 1 1 d . . . . .
H9A H -0.069905 0.878939 0.005651 0.045 Uiso 1 1 calc R U . . .
H9B H -0.037095 0.979480 0.073120 0.045 Uiso 1 1 calc R U . . .
C10 C 0.00959(18) 0.8083(3) 0.11349(18) 0.0261(6) Uani 1 1 d . . . . .
H8A H 0.064329 0.849455 0.136421 0.031 Uiso 1 1 calc R U . . .
H8B H 0.020818 0.743047 0.077902 0.031 Uiso 1 1 calc R U . . .
C11 C 0.08163(17) 0.6206(2) 0.26816(16) 0.0154(5) Uani 1 1 d . . . . .
C12 C 0.10274(16) 0.4983(2) 0.28646(15) 0.0147(5) Uani 1 1 d . . . . .
C13 C 0.18334(16) 0.4732(3) 0.33981(16) 0.0195(5) Uani 1 1 d . . . . .
H2 H 0.199056 0.393433 0.353601 0.023 Uiso 1 1 calc R U . . .
C14 C 0.24032(17) 0.5664(3) 0.37253(16) 0.0229(6) Uani 1 1 d . . . . .
H3 H 0.293831 0.548242 0.407810 0.028 Uiso 1 1 calc R U . . .
C15 C 0.21841(17) 0.6856(3) 0.35326(17) 0.0234(6) Uani 1 1 d . . . . .
H4 H 0.256865 0.747246 0.375675 0.028 Uiso 1 1 calc R U . . .
C16 C 0.13862(18) 0.7131(3) 0.30020(16) 0.0216(6) Uani 1 1 d . . . . .
H5 H 0.123712 0.793110 0.286383 0.026 Uiso 1 1 calc R U . . .
C17 C -0.14973(15) 0.4259(2) 0.09165(15) 0.0153(5) Uani 1 1 d . . . . .
C18 C -0.16808(17) 0.3363(3) 0.14473(16) 0.0221(6) Uani 1 1 d . . . . .
H18 H -0.163683 0.352559 0.200819 0.027 Uiso 1 1 calc R U . . .
C19 C -0.1932(2) 0.2217(3) 0.11246(18) 0.0301(7) Uani 1 1 d . . . . .
H19 H -0.203775 0.160307 0.147509 0.036 Uiso 1 1 calc R U . . .
C20 C -0.20228(19) 0.1992(3) 0.02835(19) 0.0289(6) Uani 1 1 d . . . . .
H20 H -0.219218 0.123012 0.006780 0.035 Uiso 1 1 calc R U . . .
C21 C -0.18606(18) 0.2906(3) -0.02322(17) 0.0244(6) Uani 1 1 d . . . . .
H21 H -0.193614 0.275793 -0.079861 0.029 Uiso 1 1 calc R U . . .
C22 C -0.15880(17) 0.4039(3) 0.00765(16) 0.0207(5) Uani 1 1 d . . . . .
H22 H -0.146750 0.464202 -0.027500 0.025 Uiso 1 1 calc R U . . .
C23 C -0.03303(16) 0.3869(2) 0.33595(15) 0.0149(5) Uani 1 1 d . . . . .
C24 C -0.09128(16) 0.4722(2) 0.35464(16) 0.0199(5) Uani 1 1 d . . . . .
H24 H -0.114389 0.530909 0.315542 0.024 Uiso 1 1 calc R U . . .
C25 C -0.11537(17) 0.4709(3) 0.43079(17) 0.0221(6) Uani 1 1 d . . . . .
H25 H -0.155968 0.526703 0.441547 0.026 Uiso 1 1 calc R U . . .
C26 C -0.07921(18) 0.3872(2) 0.49040(17) 0.0218(6) Uani 1 1 d . . . . .
H26 H -0.094173 0.389459 0.541896 0.026 Uiso 1 1 calc R U . . .
C27 C -0.02093(17) 0.2994(2) 0.47558(16) 0.0195(5) Uani 1 1 d . . . . .
C28 C 0.00051(16) 0.2966(2) 0.39674(15) 0.0154(5) Uani 1 1 d . . . . .
C29 C 0.05614(16) 0.2048(2) 0.36872(15) 0.0168(5) Uani 1 1 d . . . . .
C30 C 0.0923(2) 0.1010(2) 0.41107(18) 0.0249(6) Uani 1 1 d . . . . .
H30 H 0.081706 0.083880 0.463159 0.030 Uiso 1 1 calc R U . . .
C31 C 0.1438(2) 0.0234(3) 0.37653(18) 0.0282(6) Uani 1 1 d . . . . .
H31 H 0.168018 -0.045211 0.405310 0.034 Uiso 1 1 calc R U . . .
C32 C 0.15877(19) 0.0487(3) 0.29906(18) 0.0264(6) Uani 1 1 d . . . . .
H32 H 0.194002 -0.001484 0.275028 0.032 Uiso 1 1 calc R U . . .
C33 C 0.12025(19) 0.1500(3) 0.25821(17) 0.0224(6) Uani 1 1 d . . . . .
H33 H 0.129495 0.166670 0.205544 0.027 Uiso 1 1 calc R U . . .
C34 C 0.0173(2) 0.2173(3) 0.54793(17) 0.0351(7) Uani 1 1 d . . . . .
H34A H 0.000093 0.245711 0.596985 0.053 Uiso 1 1 calc R U . . .
H34B H 0.080004 0.217634 0.557075 0.053 Uiso 1 1 calc R U . . .
H34C H -0.004114 0.136436 0.535647 0.053 Uiso 1 1 calc R U . . .

loop_
_atom_site_aniso_label
_atom_site_aniso_U_11
_atom_site_aniso_U_22
_atom_site_aniso_U_33
_atom_site_aniso_U_23
_atom_site_aniso_U_13
_atom_site_aniso_U_12
Ir1 0.01394(7) 0.01036(7) 0.01331(7) 0.00093(4) 0.00514(4) 0.00073(4)
Cl1 0.0293(3) 0.0306(4) 0.0190(3) 0.0052(3) 0.0137(3) 0.0110(3)
N1 0.0157(10) 0.0136(11) 0.0165(10) 0.0017(8) 0.0036(8) 0.0021(8)
N2 0.0152(10) 0.0123(11) 0.0192(10) 0.0017(9) 0.0039(8) 0.0002(8)
N3 0.0200(10) 0.0120(10) 0.0184(10) 0.0009(8) 0.0070(8) 0.0012(9)
C1 0.0132(11) 0.0123(12) 0.0143(11) 0.0001(9) 0.0078(9) 0.0032(9)
C2 0.0201(12) 0.0154(13) 0.0162(12) 0.0030(10) 0.0041(10) 0.0065(11)
C3 0.0211(13) 0.0163(13) 0.0195(12) 0.0015(11) 0.0072(10) 0.0065(10)
C4 0.0224(13) 0.0113(12) 0.0207(12) 0.0005(10) 0.0072(10) 0.0008(10)
C5 0.0170(13) 0.0267(15) 0.0267(14) -0.0008(12) -0.0009(11) 0.0063(11)
C6 0.0203(13) 0.0338(17) 0.0326(15) -0.0040(13) 0.0123(12) 0.0027(13)
C7 0.0245(13) 0.0189(14) 0.0239(13) -0.0007(11) 0.0093(11) 0.0061(11)
C8 0.0321(16) 0.0194(15) 0.0304(15) 0.0060(11) 0.0092(13) 0.0086(11)
C9 0.0376(18) 0.0336(18) 0.0447(19) 0.0191(15) 0.0153(15) 0.0069(14)
C10 0.0259(14) 0.0246(15) 0.0319(15) 0.0086(12) 0.0148(12) 0.0012(12)
C11 0.0132(12) 0.0170(14) 0.0169(12) -0.0006(9) 0.0051(10) 0.0008(9)
C12 0.0153(11) 0.0154(12) 0.0152(11) 0.0000(10) 0.0074(9) -0.0030(10)
C13 0.0158(12) 0.0224(14) 0.0206(13) 0.0058(11) 0.0048(10) 0.0019(10)
C14 0.0159(12) 0.0341(17) 0.0181(12) 0.0016(12) 0.0025(10) -0.0027(12)
C15 0.0201(13) 0.0275(15) 0.0236(13) -0.0055(11) 0.0071(11) -0.0073(11)
C16 0.0236(13) 0.0179(14) 0.0241(13) -0.0033(11) 0.0072(11) -0.0044(11)
C17 0.0127(11) 0.0131(12) 0.0202(12) -0.0013(10) 0.0038(9) 0.0006(10)
C18 0.0246(13) 0.0219(15) 0.0206(13) -0.0002(11) 0.0069(11) -0.0030(11)
C19 0.0412(17) 0.0206(15) 0.0306(15) 0.0002(12) 0.0122(13) -0.0077(13)
C20 0.0339(15) 0.0205(15) 0.0328(15) -0.0088(12) 0.0086(13) -0.0056(12)
C21 0.0244(13) 0.0292(16) 0.0204(13) -0.0074(11) 0.0070(11) -0.0009(12)
C22 0.0212(13) 0.0220(14) 0.0201(13) 0.0017(11) 0.0068(11) 0.0000(11)
C23 0.0138(12) 0.0168(13) 0.0148(12) -0.0027(9) 0.0052(10) -0.0041(9)
C24 0.0189(12) 0.0182(13) 0.0230(13) 0.0013(11) 0.0053(10) 0.0000(10)
C25 0.0183(12) 0.0245(14) 0.0266(14) -0.0052(11) 0.0117(10) -0.0006(11)
C26 0.0214(13) 0.0275(16) 0.0205(13) -0.0043(11) 0.0130(11) -0.0076(11)
C27 0.0205(12) 0.0193(13) 0.0197(13) -0.0016(10) 0.0065(10) -0.0065(10)
C28 0.0149(11) 0.0124(12) 0.0191(12) -0.0024(10) 0.0045(9) -0.0040(9)
C29 0.0181(12) 0.0160(13) 0.0166(12) -0.0014(10) 0.0048(10) -0.0044(10)
C30 0.0388(16) 0.0170(14) 0.0202(13) 0.0063(11) 0.0091(12) 0.0032(12)
C31 0.0404(17) 0.0157(14) 0.0273(14) 0.0040(11) 0.0046(13) 0.0076(12)
C32 0.0357(16) 0.0157(14) 0.0300(15) 0.0011(12) 0.0122(13) 0.0077(12)
C33 0.0299(14) 0.0171(13) 0.0237(13) 0.0033(11) 0.0137(11) 0.0064(12)
C34 0.055(2) 0.0331(18) 0.0225(14) 0.0064(13) 0.0197(14) 0.0091(16)

loop_
_atom_type_symbol
_atom_type_description
_atom_type_scat_dispersion_real
_atom_type_scat_dispersion_imag
_atom_type_scat_source
C C 0.0181 0.0091 'International Tables Vol C Tables 4.2.6.8 and 6.1.1.4'
H H 0.0000 0.0000 'International Tables Vol C Tables 4.2.6.8 and 6.1.1.4'
Cl Cl 0.3639 0.7018 'International Tables Vol C Tables 4.2.6.8 and 6.1.1.4'
Ir Ir -4.7710 6.5667 'International Tables Vol C Tables 4.2.6.8 and 6.1.1.4'
N N 0.0311 0.0180 'International Tables Vol C Tables 4.2.6.8 and 6.1.1.4'

loop_
_geom_angle_atom_site_label_1
_geom_angle_atom_site_label_2
_geom_angle_atom_site_label_3
_geom_angle
_geom_angle_site_symmetry_1
_geom_angle_site_symmetry_3
_geom_angle_publ_flag
N3 Ir1 Cl1 94.30(6) . . ?
C1 Ir1 Cl1 90.60(7) . . ?
C1 Ir1 N3 174.87(8) . . ?
C1 Ir1 C12 80.41(10) . . ?
C1 Ir1 C23 96.36(10) . . ?
C12 Ir1 Cl1 99.05(7) . . ?
C12 Ir1 N3 97.30(9) . . ?
C12 Ir1 C23 86.61(10) . . ?
C23 Ir1 Cl1 171.70(7) . . ?
C23 Ir1 N3 78.88(9) . . ?
C1 N1 C2 125.7(2) . . ?
C1 N1 C17 114.8(2) . . ?
C17 N1 C2 119.1(2) . . ?
C1 N2 C4 124.1(2) . . ?
C1 N2 C11 113.1(2) . . ?
C11 N2 C4 122.4(2) . . ?
C29 N3 Ir1 116.36(17) . . ?
C33 N3 Ir1 123.85(17) . . ?
C33 N3 C29 119.8(2) . . ?
N1 C1 Ir1 123.66(18) . . ?
N1 C1 N2 118.8(2) . . ?
N2 C1 Ir1 117.55(17) . . ?
N1 C2 H15 111.4 . . ?
N1 C2 C3 109.8(2) . . ?
N1 C2 C5 109.3(2) . . ?
C3 C2 H15 111.4 . . ?
C5 C2 H15 111.4 . . ?
C5 C2 C3 103.3(2) . . ?
C2 C3 C7 104.0(2) . . ?
C4 C3 C2 111.7(2) . . ?
C4 C3 C7 115.6(2) . . ?
C4 C3 C8 102.1(2) . . ?
C8 C3 C2 110.4(2) . . ?
C8 C3 C7 113.3(2) . . ?
N2 C4 C3 112.1(2) . . ?
N2 C4 H7 108.5 . . ?
N2 C4 C10 114.1(2) . . ?
C3 C4 H7 108.5 . . ?
C3 C4 C10 104.8(2) . . ?
C10 C4 H7 108.5 . . ?
C2 C5 H14A 111.0 . . ?
C2 C5 H14B 111.0 . . ?
C2 C5 C6 103.8(2) . . ?
H14A C5 H14B 109.0 . . ?
C6 C5 H14A 111.0 . . ?
C6 C5 H14B 111.0 . . ?
C5 C6 H13A 110.7 . . ?
C5 C6 H13B 110.7 . . ?
C5 C6 C7 105.1(2) . . ?
H13A C6 H13B 108.8 . . ?
C7 C6 H13A 110.7 . . ?
C7 C6 H13B 110.7 . . ?
C3 C7 H12A 110.3 . . ?
C3 C7 H12B 110.3 . . ?
C6 C7 C3 107.1(2) . . ?
C6 C7 H12A 110.3 . . ?
C6 C7 H12B 110.3 . . ?
H12A C7 H12B 108.6 . . ?
C3 C8 H10A 110.5 . . ?
C3 C8 H10B 110.5 . . ?
C3 C8 C9 106.4(2) . . ?
H10A C8 H10B 108.6 . . ?
C9 C8 H10A 110.5 . . ?
C9 C8 H10B 110.5 . . ?
C8 C9 H9A 110.5 . . ?
C8 C9 H9B 110.5 . . ?
H9A C9 H9B 108.7 . . ?
C10 C9 C8 106.1(2) . . ?
C10 C9 H9A 110.5 . . ?
C10 C9 H9B 110.5 . . ?
C4 C10 H8A 110.7 . . ?
C4 C10 H8B 110.7 . . ?
C9 C10 C4 105.2(2) . . ?
C9 C10 H8A 110.7 . . ?
C9 C10 H8B 110.7 . . ?
H8A C10 H8B 108.8 . . ?
C12 C11 N2 114.5(2) . . ?
C16 C11 N2 123.6(2) . . ?
C16 C11 C12 121.8(2) . . ?
C11 C12 Ir1 114.19(18) . . ?
C13 C12 Ir1 128.3(2) . . ?
C13 C12 C11 117.5(2) . . ?
C12 C13 H2 119.7 . . ?
C14 C13 C12 120.6(3) . . ?
C14 C13 H2 119.7 . . ?
C13 C14 H3 119.6 . . ?
C15 C14 C13 120.8(2) . . ?
C15 C14 H3 119.6 . . ?
C14 C15 H4 120.1 . . ?
C14 C15 C16 119.8(3) . . ?
C16 C15 H4 120.1 . . ?
C11 C16 C15 119.5(3) . . ?
C11 C16 H5 120.3 . . ?
C15 C16 H5 120.3 . . ?
C18 C17 N1 119.1(2) . . ?
C22 C17 N1 119.9(2) . . ?
C22 C17 C18 121.0(2) . . ?
C17 C18 H18 120.5 . . ?
C19 C18 C17 119.0(3) . . ?
C19 C18 H18 120.5 . . ?
C18 C19 H19 119.9 . . ?
C20 C19 C18 120.2(3) . . ?
C20 C19 H19 119.9 . . ?
C19 C20 H20 120.2 . . ?
C21 C20 C19 119.6(3) . . ?
C21 C20 H20 120.2 . . ?
C20 C21 H21 119.4 . . ?
C20 C21 C22 121.3(3) . . ?
C22 C21 H21 119.4 . . ?
C17 C22 H22 120.5 . . ?
C21 C22 C17 118.9(3) . . ?
C21 C22 H22 120.5 . . ?
C24 C23 Ir1 125.24(19) . . ?
C24 C23 C28 118.3(2) . . ?
C28 C23 Ir1 116.42(18) . . ?
C23 C24 H24 119.5 . . ?
C25 C24 C23 121.0(2) . . ?
C25 C24 H24 119.5 . . ?
C24 C25 H25 120.0 . . ?
C26 C25 C24 120.1(3) . . ?
C26 C25 H25 120.0 . . ?
C25 C26 H26 119.1 . . ?
C25 C26 C27 121.7(2) . . ?
C27 C26 H26 119.1 . . ?
C26 C27 C28 118.4(2) . . ?
C26 C27 C34 116.1(2) . . ?
C28 C27 C34 125.5(2) . . ?
C23 C28 C29 114.2(2) . . ?
C27 C28 C23 120.4(2) . . ?
C27 C28 C29 125.4(2) . . ?
N3 C29 C28 113.7(2) . . ?
N3 C29 C30 118.7(2) . . ?
C30 C29 C28 127.6(2) . . ?
C29 C30 H30 119.6 . . ?
C31 C30 C29 120.8(3) . . ?
C31 C30 H30 119.6 . . ?
C30 C31 H31 120.3 . . ?
C32 C31 C30 119.4(3) . . ?
C32 C31 H31 120.3 . . ?
C31 C32 H32 120.9 . . ?
C33 C32 C31 118.2(3) . . ?
C33 C32 H32 120.9 . . ?
N3 C33 C32 123.1(2) . . ?
N3 C33 H33 118.5 . . ?
C32 C33 H33 118.5 . . ?
C27 C34 H34A 109.5 . . ?
C27 C34 H34B 109.5 . . ?
C27 C34 H34C 109.5 . . ?
H34A C34 H34B 109.5 . . ?
H34A C34 H34C 109.5 . . ?
H34B C34 H34C 109.5 . . ?

loop_
_geom_bond_atom_site_label_1
_geom_bond_atom_site_label_2
_geom_bond_distance
_geom_bond_site_symmetry_2
_geom_bond_publ_flag
Ir1 Cl1 2.4329(6) . ?
Ir1 N3 2.101(2) . ?
Ir1 C1 1.962(2) . ?
Ir1 C12 1.968(2) . ?
Ir1 C23 2.015(2) . ?
N1 C1 1.346(3) . ?
N1 C2 1.481(3) . ?
N1 C17 1.442(3) . ?
N2 C1 1.350(3) . ?
N2 C4 1.455(3) . ?
N2 C11 1.420(3) . ?
N3 C29 1.370(3) . ?
N3 C33 1.342(3) . ?
C2 H15 0.9800 . ?
C3 C2 1.540(4) . ?
C3 C7 1.549(3) . ?
C4 C3 1.529(3) . ?
C4 H7 0.9800 . ?
C4 C10 1.540(3) . ?
C5 C2 1.529(4) . ?
C5 H14A 0.9700 . ?
C5 H14B 0.9700 . ?
C6 C5 1.533(4) . ?
C6 H13A 0.9700 . ?
C6 H13B 0.9700 . ?
C7 C6 1.542(4) . ?
C7 H12A 0.9700 . ?
C7 H12B 0.9700 . ?
C8 C3 1.532(3) . ?
C8 H10A 0.9700 . ?
C8 H10B 0.9700 . ?
C9 C8 1.543(4) . ?
C9 H9A 0.9700 . ?
C9 H9B 0.9700 . ?
C10 C9 1.536(4) . ?
C10 H8A 0.9700 . ?
C10 H8B 0.9700 . ?
C12 C11 1.409(3) . ?
C12 C13 1.397(3) . ?
C13 H2 0.9300 . ?
C13 C14 1.391(4) . ?
C14 H3 0.9300 . ?
C14 C15 1.380(4) . ?
C15 H4 0.9300 . ?
C15 C16 1.391(4) . ?
C16 C11 1.383(4) . ?
C16 H5 0.9300 . ?
C17 C18 1.394(4) . ?
C17 C22 1.383(4) . ?
C18 H18 0.9300 . ?
C18 C19 1.396(4) . ?
C19 H19 0.9300 . ?
C19 C20 1.385(4) . ?
C20 H20 0.9300 . ?
C20 C21 1.380(4) . ?
C21 H21 0.9300 . ?
C21 C22 1.383(4) . ?
C22 H22 0.9300 . ?
C23 C24 1.393(4) . ?
C23 C28 1.430(4) . ?
C24 H24 0.9300 . ?
C24 C25 1.389(4) . ?
C25 H25 0.9300 . ?
C25 C26 1.378(4) . ?
C26 H26 0.9300 . ?
C26 C27 1.390(4) . ?
C27 C28 1.413(3) . ?
C27 C34 1.513(4) . ?
C28 C29 1.476(3) . ?
C29 C30 1.396(4) . ?
C30 H30 0.9300 . ?
C30 C31 1.382(4) . ?
C31 H31 0.9300 . ?
C31 C32 1.378(4) . ?
C32 H32 0.9300 . ?
C32 C33 1.376(4) . ?
C33 H33 0.9300 . ?
C34 H34A 0.9600 . ?
C34 H34B 0.9600 . ?
C34 H34C 0.9600 . ?

loop_
_geom_torsion_atom_site_label_1
_geom_torsion_atom_site_label_2
_geom_torsion_atom_site_label_3
_geom_torsion_atom_site_label_4
_geom_torsion
_geom_torsion_site_symmetry_1
_geom_torsion_site_symmetry_2
_geom_torsion_site_symmetry_3
_geom_torsion_site_symmetry_4
_geom_torsion_publ_flag
Ir1 N3 C29 C28 1.3(3) . . . . ?
Ir1 N3 C29 C30 179.6(2) . . . . ?
Ir1 N3 C33 C32 178.7(2) . . . . ?
Ir1 C12 C11 N2 0.0(3) . . . . ?
Ir1 C12 C11 C16 -178.3(2) . . . . ?
Ir1 C12 C13 C14 178.71(19) . . . . ?
Ir1 C23 C24 C25 -176.5(2) . . . . ?
Ir1 C23 C28 C27 173.66(18) . . . . ?
Ir1 C23 C28 C29 -7.0(3) . . . . ?
N1 C17 C18 C19 -174.9(2) . . . . ?
N1 C17 C22 C21 176.6(2) . . . . ?
N2 C4 C3 C2 -45.8(3) . . . . ?
N2 C4 C3 C7 72.9(3) . . . . ?
N2 C4 C3 C8 -163.8(2) . . . . ?
N2 C4 C10 C9 153.6(2) . . . . ?
N3 C29 C30 C31 2.3(4) . . . . ?
C1 N1 C2 C3 -22.7(3) . . . . ?
C1 N1 C2 C5 -135.4(2) . . . . ?
C1 N1 C17 C18 57.9(3) . . . . ?
C1 N1 C17 C22 -119.2(3) . . . . ?
C1 N2 C4 C3 24.5(3) . . . . ?
C1 N2 C4 C10 -94.5(3) . . . . ?
C1 N2 C11 C12 -3.2(3) . . . . ?
C1 N2 C11 C16 175.0(2) . . . . ?
C2 N1 C1 Ir1 -178.93(17) . . . . ?
C2 N1 C1 N2 0.0(3) . . . . ?
C2 N1 C17 C18 -129.6(2) . . . . ?
C2 N1 C17 C22 53.4(3) . . . . ?
C2 C3 C7 C6 -16.1(3) . . . . ?
C3 C4 C10 C9 30.5(3) . . . . ?
C3 C7 C6 C5 -9.1(3) . . . . ?
C4 N2 C1 Ir1 178.36(17) . . . . ?
C4 N2 C1 N1 -0.6(3) . . . . ?
C4 N2 C11 C12 -176.6(2) . . . . ?
C4 N2 C11 C16 1.7(4) . . . . ?
C4 C3 C2 N1 44.2(3) . . . . ?
C4 C3 C2 C5 160.7(2) . . . . ?
C4 C3 C7 C6 -139.0(2) . . . . ?
C4 C10 C9 C8 -9.3(3) . . . . ?
C6 C5 C2 N1 75.4(3) . . . . ?
C6 C5 C2 C3 -41.5(3) . . . . ?
C7 C3 C2 N1 -81.2(2) . . . . ?
C7 C3 C2 C5 35.3(2) . . . . ?
C7 C6 C5 C2 31.1(3) . . . . ?
C8 C3 C2 N1 157.0(2) . . . . ?
C8 C3 C2 C5 -86.5(3) . . . . ?
C8 C3 C7 C6 103.7(3) . . . . ?
C9 C8 C3 C2 -85.3(3) . . . . ?
C9 C8 C3 C4 33.7(3) . . . . ?
C9 C8 C3 C7 158.6(3) . . . . ?
C10 C4 C3 C2 78.5(3) . . . . ?
C10 C4 C3 C7 -162.8(2) . . . . ?
C10 C4 C3 C8 -39.5(3) . . . . ?
C10 C9 C8 C3 -15.3(3) . . . . ?
C11 N2 C1 Ir1 5.1(3) . . . . ?
C11 N2 C1 N1 -173.9(2) . . . . ?
C11 N2 C4 C3 -162.9(2) . . . . ?
C11 N2 C4 C10 78.1(3) . . . . ?
C11 C12 C13 C14 -0.6(4) . . . . ?
C12 C13 C14 C15 0.2(4) . . . . ?
C13 C12 C11 N2 179.4(2) . . . . ?
C13 C12 C11 C16 1.1(4) . . . . ?
C13 C14 C15 C16 -0.3(4) . . . . ?
C14 C15 C16 C11 0.8(4) . . . . ?
C15 C16 C11 N2 -179.4(2) . . . . ?
C15 C16 C11 C12 -1.2(4) . . . . ?
C17 N1 C1 Ir1 -6.9(3) . . . . ?
C17 N1 C1 N2 172.0(2) . . . . ?
C17 N1 C2 C3 165.6(2) . . . . ?
C17 N1 C2 C5 52.9(3) . . . . ?
C17 C18 C19 C20 -2.1(4) . . . . ?
C18 C17 C22 C21 -0.4(4) . . . . ?
C18 C19 C20 C21 0.3(5) . . . . ?
C19 C20 C21 C22 1.5(4) . . . . ?
C20 C21 C22 C17 -1.5(4) . . . . ?
C22 C17 C18 C19 2.1(4) . . . . ?
C23 C24 C25 C26 2.3(4) . . . . ?
C23 C28 C29 N3 3.5(3) . . . . ?
C23 C28 C29 C30 -174.6(3) . . . . ?
C24 C23 C28 C27 -3.9(4) . . . . ?
C24 C23 C28 C29 175.4(2) . . . . ?
C24 C25 C26 C27 -2.5(4) . . . . ?
C25 C26 C27 C28 -0.5(4) . . . . ?
C25 C26 C27 C34 177.0(3) . . . . ?
C26 C27 C28 C23 3.8(4) . . . . ?
C26 C27 C28 C29 -175.5(2) . . . . ?
C27 C28 C29 N3 -177.1(2) . . . . ?
C27 C28 C29 C30 4.8(4) . . . . ?
C28 C23 C24 C25 0.9(4) . . . . ?
C28 C29 C30 C31 -179.7(3) . . . . ?
C29 N3 C33 C32 0.9(4) . . . . ?
C29 C30 C31 C32 -0.5(5) . . . . ?
C30 C31 C32 C33 -1.1(5) . . . . ?
C31 C32 C33 N3 1.0(5) . . . . ?
C33 N3 C29 C28 179.3(2) . . . . ?
C33 N3 C29 C30 -2.5(4) . . . . ?
C34 C27 C28 C23 -173.5(3) . . . . ?
C34 C27 C28 C29 7.2(4) . . . . ?
